data_7132765
loop_
_publ_author_name
'Emenike, Bright U.'
'Shinn, David W.'
'Spinelle, Ronald A.'
'Yoo, Barney'
'Rosario, Ambar M.'

_publ_section_title
;
 Quantifying macrocyclization-induced strain utilizing
 <i>N</i>-phenylimides as conformational reporters.
;
_journal_issue 30
_journal_name_full 'Chemical communications (Cambridge, England)'
_journal_page_first 4040
_journal_page_last 4043
_journal_paper_doi 10.1039/d3cc06296a
_journal_volume 60
_journal_year 2024
_chemical_formula_moiety 'C35 H36 N2 O9'
_chemical_formula_sum 'C35 H36 N2 O9'
_chemical_formula_weight 628.66
_space_group_crystal_system triclinic
_space_group_IT_number 2
_space_group_name_Hall '-P 1'
_space_group_name_H-M_alt 'P -1'
_atom_sites_solution_hydrogens geom
_atom_sites_solution_primary direct
_atom_sites_solution_secondary difmap
_audit_creation_method SHELXL-2016/6
_audit_update_record
;
2023-12-26 deposited with the CCDC.	2024-02-22 downloaded from the CCDC.
;
_cell_angle_alpha 110.478(3)
_cell_angle_beta 90.035(2)
_cell_angle_gamma 90.542(2)
_cell_formula_units_Z 4
_cell_length_a 10.6256(6)
_cell_length_b 14.6830(8)
_cell_length_c 20.9217(10)
_cell_measurement_reflns_used 9655
_cell_measurement_temperature 150(2)
_cell_measurement_theta_max 79.5869
_cell_measurement_theta_min 3.2130
_cell_volume 3057.7(3)
_computing_cell_refinement 'SAINT V8.37A (Bruker, 2016)'
_computing_data_collection 'Apex3 v2016.9-0 (Bruker, 2016)'
_computing_data_reduction 'SAINT V8.37A (Bruker, 2016)'
_computing_structure_refinement
;  
SHELXL-2016/6 (Sheldrick, 2015, 2016), 
SHELXLE Rev714 (H\"ubschle et al., 2011)
;
_computing_structure_solution 'SHELXS-97 (Sheldrick, 2008)'
_diffrn_ambient_temperature 150(2)
_diffrn_measured_fraction_theta_full 0.982
_diffrn_measured_fraction_theta_max 0.925
_diffrn_measurement_device_type 'Bruker AXS D8 Quest CMOS diffractometer'
_diffrn_measurement_method 'omega and phi scans'
_diffrn_radiation_monochromator 'laterally graded multilayer (Goebel) mirror'
_diffrn_radiation_type CuK\a
_diffrn_radiation_wavelength 1.54178
_diffrn_reflns_av_R_equivalents 0.0729
_diffrn_reflns_av_unetI/netI 0.0776
_diffrn_reflns_Laue_measured_fraction_full 0.982
_diffrn_reflns_Laue_measured_fraction_max 0.925
_diffrn_reflns_limit_h_max 13
_diffrn_reflns_limit_h_min -13
_diffrn_reflns_limit_k_max 16
_diffrn_reflns_limit_k_min -17
_diffrn_reflns_limit_l_max 26
_diffrn_reflns_limit_l_min -25
_diffrn_reflns_number 36423
_diffrn_reflns_point_group_measured_fraction_full 0.982
_diffrn_reflns_point_group_measured_fraction_max 0.925
_diffrn_reflns_theta_full 67.679
_diffrn_reflns_theta_max 80.121
_diffrn_reflns_theta_min 3.213
_diffrn_source 'I-mu-S microsource X-ray tube'
_exptl_absorpt_coefficient_mu 0.818
_exptl_absorpt_correction_T_max 0.7543
_exptl_absorpt_correction_T_min 0.6094
_exptl_absorpt_correction_type multi-scan
_exptl_absorpt_process_details
;
 SADABS 2016/2: Krause, L., Herbst-Irmer, R., Sheldrick G.M. & Stalke D.,
 J. Appl. Cryst. 48 (2015) 3-10
;
_exptl_crystal_colour colourless
_exptl_crystal_density_diffrn 1.366
_exptl_crystal_description block
_exptl_crystal_F_000 1328
_exptl_crystal_size_max 0.170
_exptl_crystal_size_mid 0.140
_exptl_crystal_size_min 0.100
_refine_diff_density_max 0.269
_refine_diff_density_min -0.225
_refine_diff_density_rms 0.047
_refine_ls_extinction_method none
_refine_ls_goodness_of_fit_ref 1.047
_refine_ls_hydrogen_treatment constr
_refine_ls_matrix_type full
_refine_ls_number_parameters 838
_refine_ls_number_reflns 12348
_refine_ls_number_restraints 0
_refine_ls_restrained_S_all 1.047
_refine_ls_R_factor_all 0.0619
_refine_ls_R_factor_gt 0.0497
_refine_ls_shift/su_max 0.001
_refine_ls_shift/su_mean 0.000
_refine_ls_structure_factor_coef Fsqd
_refine_ls_weighting_details 'w=1/[\s^2^(Fo^2^)+(0.0470P)^2^+0.5235P] where P=(Fo^2^+2Fc^2^)/3'
_refine_ls_weighting_scheme calc
_refine_ls_wR_factor_gt 0.1237
_refine_ls_wR_factor_ref 0.1311
_reflns_Friedel_coverage 0.000
_reflns_number_gt 9787
_reflns_number_total 12348
_reflns_threshold_expression 'I > 2\s(I)'
_cod_data_source_file d3cc06296a2.cif
_cod_data_source_block BUE_1ether_0m
_cod_depositor_comments 'Adding full bibliography for 7132765--7132767.cif.'
_cod_database_code 7132765
_shelx_shelxl_version_number 2016/6
_shelx_space_group_comment
;
The symmetry employed for this shelxl refinement is uniquely defined
by the following loop, which should always be used as a source of
symmetry information in preference to the above space-group names.
They are only intended as comments.
;
_shelx_estimated_absorpt_t_min 0.873
_shelx_estimated_absorpt_t_max 0.923

loop_
_space_group_symop_operation_xyz
'x, y, z'
'-x, -y, -z'

loop_
_atom_site_label
_atom_site_type_symbol
_atom_site_fract_x
_atom_site_fract_y
_atom_site_fract_z
_atom_site_U_iso_or_equiv
_atom_site_adp_type
_atom_site_occupancy
_atom_site_site_symmetry_order
_atom_site_calc_flag
_atom_site_refinement_flags_posn
_atom_site_refinement_flags_adp
_atom_site_refinement_flags_occupancy
_atom_site_disorder_assembly
_atom_site_disorder_group
O1A O 0.19903(10) 0.22955(9) 0.12871(6) 0.0311(3) Uani 1 1 d . . . . .
O2A O -0.17012(10) 0.31239(9) 0.05306(6) 0.0335(3) Uani 1 1 d . . . . .
O3A O 0.14345(14) -0.03367(10) -0.21959(7) 0.0474(4) Uani 1 1 d . . . . .
O4A O 0.04623(15) -0.12598(10) -0.17461(7) 0.0501(4) Uani 1 1 d . . . . .
O5A O 0.29767(10) 0.52530(8) 0.28272(6) 0.0305(3) Uani 1 1 d . . . . .
O6A O 0.38223(12) 0.70256(9) 0.27465(7) 0.0393(3) Uani 1 1 d . . . . .
O7A O 0.0923(2) 0.8363(3) 0.29949(14) 0.0410(5) Uani 0.886(11) 1 d . . P A 1
O8A O -0.20107(12) 0.78609(10) 0.20212(7) 0.0389(3) Uani 1 1 d . . . . .
O9A O -0.26471(11) 0.59818(8) 0.20304(6) 0.0320(3) Uani 1 1 d . . . . .
N1A N 0.02280(12) 0.26038(10) 0.07566(6) 0.0253(3) Uani 1 1 d . . . . .
N2A N 0.08836(14) -0.04725(11) -0.17243(7) 0.0344(3) Uani 1 1 d . . . . .
O7C O 0.086(2) 0.8031(17) 0.2879(12) 0.0410(5) Uani 0.114(11) 1 d . . P A 2
C1A C 0.24949(14) 0.43021(12) 0.24767(8) 0.0272(3) Uani 1 1 d . . . . .
H1AA H 0.248992 0.391477 0.278050 0.033 Uiso 1 1 calc R U . . .
H1AB H 0.301646 0.396468 0.207262 0.033 Uiso 1 1 calc R U . . .
C2A C 0.11566(14) 0.44318(11) 0.22597(8) 0.0243(3) Uani 1 1 d . . . . .
C3A C 0.11097(15) 0.49262(11) 0.17291(8) 0.0253(3) Uani 1 1 d . . . . .
C4A C 0.21361(16) 0.51319(13) 0.13907(8) 0.0305(4) Uani 1 1 d . . . . .
H4A H 0.296099 0.497675 0.149207 0.037 Uiso 1 1 calc R U . . .
C5A C 0.19593(17) 0.55637(14) 0.09046(9) 0.0355(4) Uani 1 1 d . . . . .
H5A H 0.266262 0.570262 0.067258 0.043 Uiso 1 1 calc R U . . .
C6A C 0.07584(18) 0.57919(13) 0.07577(9) 0.0356(4) Uani 1 1 d . . . . .
H6A H 0.064309 0.610666 0.043535 0.043 Uiso 1 1 calc R U . . .
C7A C -0.02766(17) 0.55648(13) 0.10772(8) 0.0316(4) Uani 1 1 d . . . . .
H7A H -0.110007 0.570773 0.096502 0.038 Uiso 1 1 calc R U . . .
C8A C -0.01091(15) 0.51273(12) 0.15627(8) 0.0258(3) Uani 1 1 d . . . . .
C9A C -0.11497(14) 0.47551(11) 0.19128(8) 0.0244(3) Uani 1 1 d . . . . .
C10A C -0.09005(14) 0.51486(11) 0.26804(8) 0.0250(3) Uani 1 1 d . . . . .
C11A C -0.17844(15) 0.55831(12) 0.31865(8) 0.0297(4) Uani 1 1 d . . . . .
H11A H -0.262173 0.567631 0.306402 0.036 Uiso 1 1 calc R U . . .
C12A C -0.14368(17) 0.58778(14) 0.38676(9) 0.0351(4) Uani 1 1 d . . . . .
H12A H -0.203607 0.617790 0.421193 0.042 Uiso 1 1 calc R U . . .
C13A C -0.02193(17) 0.57368(14) 0.40489(9) 0.0355(4) Uani 1 1 d . . . . .
H13A H 0.001510 0.594799 0.451684 0.043 Uiso 1 1 calc R U . . .
C14A C 0.06633(15) 0.52866(13) 0.35478(8) 0.0300(4) Uani 1 1 d . . . . .
H14A H 0.149245 0.517781 0.367341 0.036 Uiso 1 1 calc R U . . .
C15A C 0.03241(14) 0.49986(11) 0.28652(8) 0.0245(3) Uani 1 1 d . . . . .
C16A C -0.24761(15) 0.49642(12) 0.17238(8) 0.0277(3) Uani 1 1 d . . . . .
H16A H -0.256815 0.475860 0.122208 0.033 Uiso 1 1 calc R U . . .
H16B H -0.310775 0.460846 0.189670 0.033 Uiso 1 1 calc R U . . .
C17A C 0.10133(14) 0.27232(12) 0.13166(8) 0.0252(3) Uani 1 1 d . . . . .
C18A C 0.04109(14) 0.34454(12) 0.19446(8) 0.0242(3) Uani 1 1 d . . . . .
H18A H 0.030655 0.313880 0.229969 0.029 Uiso 1 1 calc R U . . .
C19A C -0.09032(14) 0.36395(11) 0.17017(8) 0.0242(3) Uani 1 1 d . . . . .
H19A H -0.156397 0.333945 0.190753 0.029 Uiso 1 1 calc R U . . .
C20A C -0.08940(14) 0.31217(12) 0.09366(8) 0.0254(3) Uani 1 1 d . . . . .
C21A C 0.23201(17) 0.27556(14) -0.01118(10) 0.0391(4) Uani 1 1 d . . . . .
H21A H 0.285793 0.271690 -0.050059 0.059 Uiso 1 1 calc R U . . .
H21B H 0.284354 0.273492 0.026862 0.059 Uiso 1 1 calc R U . . .
H21C H 0.185159 0.336544 0.002924 0.059 Uiso 1 1 calc R U . . .
C22A C 0.14114(15) 0.19119(12) -0.03150(8) 0.0274(3) Uani 1 1 d . . . . .
C23A C 0.04048(14) 0.18653(12) 0.00996(8) 0.0259(3) Uani 1 1 d . . . . .
C24A C -0.04605(15) 0.11052(13) -0.00886(8) 0.0296(4) Uani 1 1 d . . . . .
H24A H -0.115870 0.111517 0.019715 0.036 Uiso 1 1 calc R U . . .
C25A C -0.03079(15) 0.03336(13) -0.06912(8) 0.0301(4) Uani 1 1 d . . . . .
H25A H -0.088015 -0.020161 -0.082376 0.036 Uiso 1 1 calc R U . . .
C26A C 0.07047(15) 0.03674(12) -0.10941(8) 0.0282(3) Uani 1 1 d . . . . .
C27A C 0.15448(15) 0.11349(12) -0.09306(8) 0.0300(4) Uani 1 1 d . . . . .
H27A H 0.220965 0.113677 -0.123356 0.036 Uiso 1 1 calc R U . . .
C28A C 0.42747(15) 0.54116(13) 0.27480(9) 0.0314(4) Uani 1 1 d . . . . .
H28A H 0.449615 0.519036 0.225807 0.038 Uiso 1 1 calc R U . . .
H28B H 0.478866 0.504894 0.297152 0.038 Uiso 1 1 calc R U . . .
C29A C 0.45116(16) 0.64871(13) 0.30774(9) 0.0352(4) Uani 1 1 d . . . . .
H29A H 0.426447 0.669909 0.356337 0.042 Uiso 1 1 calc R U . . .
H29B H 0.542200 0.662449 0.305826 0.042 Uiso 1 1 calc R U . . .
C30A C 0.26970(17) 0.74422(14) 0.30946(10) 0.0372(4) Uani 1 1 d . . . . .
H30A H 0.290350 0.801748 0.350175 0.045 Uiso 1 1 calc R U . A 1
H30B H 0.224091 0.696258 0.324567 0.045 Uiso 1 1 calc R U . A 1
C31A C 0.18907(18) 0.77356(15) 0.26073(10) 0.0430(5) Uani 0.886(11) 1 d . . P A 1
H31A H 0.240878 0.808023 0.236869 0.052 Uiso 0.886(11) 1 calc R U P A 1
H31B H 0.150994 0.715234 0.226146 0.052 Uiso 0.886(11) 1 calc R U P A 1
C32A C -0.0076(2) 0.8506(3) 0.2585(2) 0.0445(8) Uani 0.886(11) 1 d . . P A 1
H32A H 0.024652 0.842251 0.212395 0.053 Uiso 0.886(11) 1 calc R U P A 1
H32B H -0.039200 0.917753 0.279029 0.053 Uiso 0.886(11) 1 calc R U P A 1
C33A C -0.11448(17) 0.77911(14) 0.25253(10) 0.0381(4) Uani 0.886(11) 1 d . . P A 1
H33A H -0.081492 0.712201 0.238985 0.046 Uiso 0.886(11) 1 calc R U P A 1
H33B H -0.157396 0.794564 0.297005 0.046 Uiso 0.886(11) 1 calc R U P A 1
C31C C 0.18907(18) 0.77356(15) 0.26073(10) 0.0430(5) Uani 0.114(11) 1 d . . P A 2
H31E H 0.231976 0.825665 0.248915 0.052 Uiso 0.114(11) 1 calc R U P A 2
H31F H 0.175618 0.717182 0.218180 0.052 Uiso 0.114(11) 1 calc R U P A 2
C32C C 0.002(2) 0.813(2) 0.2336(16) 0.0445(8) Uani 0.114(11) 1 d . . P A 2
H32E H -0.002712 0.881115 0.235637 0.053 Uiso 0.114(11) 1 calc R U P A 2
H32F H 0.029980 0.771121 0.187487 0.053 Uiso 0.114(11) 1 calc R U P A 2
C33C C -0.11448(17) 0.77911(14) 0.25253(10) 0.0381(4) Uani 0.114(11) 1 d . . P A 2
H33E H -0.107713 0.711165 0.250974 0.046 Uiso 0.114(11) 1 calc R U P A 2
H33F H -0.140389 0.820841 0.298898 0.046 Uiso 0.114(11) 1 calc R U P A 2
C34A C -0.32501(16) 0.75151(13) 0.20571(10) 0.0360(4) Uani 1 1 d . . . . .
H34A H -0.384218 0.786818 0.186407 0.043 Uiso 1 1 calc R U . . .
H34B H -0.347244 0.766491 0.254241 0.043 Uiso 1 1 calc R U . . .
C35A C -0.34189(16) 0.64387(13) 0.16833(9) 0.0327(4) Uani 1 1 d . . . . .
H35A H -0.431051 0.624296 0.169402 0.039 Uiso 1 1 calc R U . . .
H35B H -0.315482 0.626109 0.120160 0.039 Uiso 1 1 calc R U . . .
O1B O 0.17238(11) -0.00293(10) 0.20343(6) 0.0375(3) Uani 1 1 d . . . . .
O2B O 0.54441(11) 0.10182(9) 0.14427(6) 0.0360(3) Uani 1 1 d . . . . .
O3B O 0.45138(16) -0.40471(11) -0.02406(8) 0.0575(4) Uani 1 1 d . . . . .
O4B O 0.47296(14) -0.33406(11) -0.09844(7) 0.0514(4) Uani 1 1 d . . . . .
O5B O 0.18115(11) 0.13868(10) 0.42620(6) 0.0362(3) Uani 1 1 d . . . . .
O6B O 0.29881(16) 0.08011(13) 0.52470(9) 0.0634(5) Uani 1 1 d . . . . .
O7B O 0.58307(15) 0.21379(11) 0.52315(7) 0.0536(4) Uani 1 1 d . . . . .
O8B O 0.85828(13) 0.26126(11) 0.43911(7) 0.0477(4) Uani 1 1 d . . . . .
O9B O 0.69288(10) 0.29049(9) 0.34173(6) 0.0338(3) Uani 1 1 d . . . . .
N1B N 0.35922(12) 0.03155(10) 0.16089(7) 0.0279(3) Uani 1 1 d . . . . .
N2B N 0.45009(14) -0.33276(12) -0.04064(9) 0.0411(4) Uani 1 1 d . . . . .
C1B C 0.16115(15) 0.12273(14) 0.35587(8) 0.0330(4) Uani 1 1 d . . . . .
H1BA H 0.087911 0.160069 0.349709 0.040 Uiso 1 1 calc R U . . .
H1BB H 0.145873 0.052867 0.329965 0.040 Uiso 1 1 calc R U . . .
C2B C 0.28161(14) 0.15779(12) 0.33186(8) 0.0263(3) Uani 1 1 d . . . . .
C3B C 0.39492(14) 0.09431(12) 0.33180(7) 0.0249(3) Uani 1 1 d . . . . .
C4B C 0.39000(16) 0.00459(13) 0.33960(8) 0.0307(4) Uani 1 1 d . . . . .
H4B H 0.312618 -0.019511 0.350373 0.037 Uiso 1 1 calc R U . . .
C5B C 0.49873(17) -0.05018(13) 0.33162(9) 0.0349(4) Uani 1 1 d . . . . .
H5B H 0.495313 -0.112514 0.335822 0.042 Uiso 1 1 calc R U . . .
C6B C 0.61191(17) -0.01392(13) 0.31754(9) 0.0352(4) Uani 1 1 d . . . . .
H6B H 0.686448 -0.050681 0.313601 0.042 Uiso 1 1 calc R U . . .
C7B C 0.61745(15) 0.07511(13) 0.30920(8) 0.0304(4) Uani 1 1 d . . . . .
H7B H 0.695491 0.099330 0.299346 0.036 Uiso 1 1 calc R U . . .
C8B C 0.50859(14) 0.12950(12) 0.31521(7) 0.0251(3) Uani 1 1 d . . . . .
C9B C 0.49689(14) 0.22086(12) 0.29737(8) 0.0259(3) Uani 1 1 d . . . . .
C10B C 0.42650(15) 0.29728(12) 0.35468(8) 0.0271(3) Uani 1 1 d . . . . .
C11B C 0.46288(16) 0.39420(13) 0.38542(8) 0.0317(4) Uani 1 1 d . . . . .
H11B H 0.540133 0.416760 0.373249 0.038 Uiso 1 1 calc R U . . .
C12B C 0.38564(18) 0.45775(13) 0.43398(9) 0.0362(4) Uani 1 1 d . . . . .
H12B H 0.409201 0.524260 0.454477 0.043 Uiso 1 1 calc R U . . .
C13B C 0.27440(18) 0.42418(14) 0.45250(9) 0.0371(4) Uani 1 1 d . . . . .
H13B H 0.222228 0.467782 0.486043 0.045 Uiso 1 1 calc R U . . .
C14B C 0.23844(16) 0.32776(13) 0.42265(8) 0.0322(4) Uani 1 1 d . . . . .
H14B H 0.162232 0.305184 0.435938 0.039 Uiso 1 1 calc R U . . .
C15B C 0.31432(15) 0.26366(12) 0.37298(8) 0.0270(3) Uani 1 1 d . . . . .
C16B C 0.62217(15) 0.25777(13) 0.28020(8) 0.0303(4) Uani 1 1 d . . . . .
H16C H 0.666820 0.204923 0.244850 0.036 Uiso 1 1 calc R U . . .
H16D H 0.608718 0.311749 0.262989 0.036 Uiso 1 1 calc R U . . .
C17B C 0.25726(15) 0.05304(13) 0.20594(8) 0.0286(4) Uani 1 1 d . . . . .
C18B C 0.27487(15) 0.15530(13) 0.25612(8) 0.0278(3) Uani 1 1 d . . . . .
H18B H 0.204506 0.197129 0.251175 0.033 Uiso 1 1 calc R U . . .
C19B C 0.40110(15) 0.19142(12) 0.23573(8) 0.0276(3) Uani 1 1 d . . . . .
H19B H 0.385682 0.248492 0.221289 0.033 Uiso 1 1 calc R U . . .
C20B C 0.44756(15) 0.10683(13) 0.17572(8) 0.0290(4) Uani 1 1 d . . . . .
C21B C 0.33992(16) 0.01495(13) 0.01849(8) 0.0315(4) Uani 1 1 d . . . . .
H21D H 0.339536 -0.006266 -0.031433 0.047 Uiso 1 1 calc R U . . .
H21E H 0.403507 0.066309 0.036911 0.047 Uiso 1 1 calc R U . . .
H21F H 0.256830 0.040038 0.035887 0.047 Uiso 1 1 calc R U . . .
C22B C 0.37030(14) -0.06941(13) 0.04005(8) 0.0281(3) Uani 1 1 d . . . . .
C23B C 0.37668(14) -0.06160(12) 0.10859(8) 0.0281(3) Uani 1 1 d . . . . .
C24B C 0.40085(16) -0.14035(13) 0.12834(9) 0.0335(4) Uani 1 1 d . . . . .
H24B H 0.403045 -0.132288 0.175400 0.040 Uiso 1 1 calc R U . . .
C25B C 0.42183(16) -0.23086(14) 0.07954(9) 0.0359(4) Uani 1 1 d . . . . .
H25B H 0.436783 -0.285986 0.092181 0.043 Uiso 1 1 calc R U . . .
C26B C 0.42031(15) -0.23840(13) 0.01191(9) 0.0327(4) Uani 1 1 d . . . . .
C27B C 0.39477(14) -0.16065(13) -0.00857(8) 0.0301(4) Uani 1 1 d . . . . .
H27B H 0.393842 -0.169249 -0.055738 0.036 Uiso 1 1 calc R U . . .
C28B C 0.11520(19) 0.07747(16) 0.45404(10) 0.0433(5) Uani 1 1 d . . . . .
H28C H 0.128328 0.008338 0.426006 0.052 Uiso 1 1 calc R U . . .
H28D H 0.023891 0.090919 0.455840 0.052 Uiso 1 1 calc R U . . .
C29B C 0.1677(2) 0.0996(2) 0.52529(11) 0.0588(6) Uani 1 1 d . . . . .
H29C H 0.153450 0.168957 0.552438 0.071 Uiso 1 1 calc R U . . .
H29D H 0.122115 0.059908 0.547651 0.071 Uiso 1 1 calc R U . . .
C30B C 0.3769(2) 0.16361(17) 0.53667(12) 0.0545(6) Uani 1 1 d . . . . .
H30C H 0.376306 0.204008 0.585743 0.065 Uiso 1 1 calc R U . . .
H30D H 0.345273 0.203261 0.510441 0.065 Uiso 1 1 calc R U . . .
C31B C 0.5080(2) 0.13052(16) 0.51471(11) 0.0514(5) Uani 1 1 d . . . . .
H31C H 0.541770 0.094249 0.542807 0.062 Uiso 1 1 calc R U . . .
H31D H 0.508103 0.087067 0.466320 0.062 Uiso 1 1 calc R U . . .
C32B C 0.7023(2) 0.19231(17) 0.49083(11) 0.0526(5) Uani 1 1 d . . . . .
H32C H 0.694390 0.138232 0.446533 0.063 Uiso 1 1 calc R U . . .
H32D H 0.762375 0.173267 0.519976 0.063 Uiso 1 1 calc R U . . .
C33B C 0.74660(19) 0.28227(16) 0.48033(10) 0.0441(5) Uani 1 1 d . . . . .
H33C H 0.680146 0.306447 0.457327 0.053 Uiso 1 1 calc R U . . .
H33D H 0.765192 0.333356 0.524947 0.053 Uiso 1 1 calc R U . . .
C34B C 0.88077(17) 0.32764(15) 0.40507(10) 0.0393(4) Uani 1 1 d . . . . .
H34C H 0.972753 0.336397 0.401861 0.047 Uiso 1 1 calc R U . . .
H34D H 0.845341 0.391455 0.432531 0.047 Uiso 1 1 calc R U . . .
C35B C 0.82493(15) 0.29579(14) 0.33479(9) 0.0343(4) Uani 1 1 d . . . . .
H35C H 0.846640 0.343071 0.312370 0.041 Uiso 1 1 calc R U . . .
H35D H 0.857936 0.231415 0.306646 0.041 Uiso 1 1 calc R U . . .

loop_
_atom_site_aniso_label
_atom_site_aniso_U_11
_atom_site_aniso_U_22
_atom_site_aniso_U_33
_atom_site_aniso_U_23
_atom_site_aniso_U_13
_atom_site_aniso_U_12
O1A 0.0260(6) 0.0317(7) 0.0340(6) 0.0092(5) -0.0008(4) 0.0086(5)
O2A 0.0254(6) 0.0363(7) 0.0334(6) 0.0054(5) -0.0059(5) 0.0059(5)
O3A 0.0536(8) 0.0431(8) 0.0391(7) 0.0065(6) 0.0218(6) -0.0003(6)
O4A 0.0644(9) 0.0288(7) 0.0493(8) 0.0040(6) 0.0168(7) -0.0044(6)
O5A 0.0199(5) 0.0285(6) 0.0394(6) 0.0071(5) -0.0004(4) -0.0005(4)
O6A 0.0339(7) 0.0355(7) 0.0520(8) 0.0195(6) 0.0089(5) 0.0053(5)
O7A 0.0332(7) 0.0304(14) 0.0538(12) 0.0078(11) -0.0071(7) 0.0041(9)
O8A 0.0340(7) 0.0413(8) 0.0481(7) 0.0239(6) -0.0048(5) -0.0010(5)
O9A 0.0330(6) 0.0274(6) 0.0339(6) 0.0086(5) -0.0051(5) 0.0091(5)
N1A 0.0211(6) 0.0262(7) 0.0266(6) 0.0069(5) 0.0011(5) 0.0034(5)
N2A 0.0335(8) 0.0303(8) 0.0363(8) 0.0076(6) 0.0085(6) 0.0031(6)
O7C 0.0332(7) 0.0304(14) 0.0538(12) 0.0078(11) -0.0071(7) 0.0041(9)
C1A 0.0233(8) 0.0254(8) 0.0321(8) 0.0089(7) -0.0006(6) 0.0019(6)
C2A 0.0219(7) 0.0240(8) 0.0272(8) 0.0092(6) 0.0001(6) 0.0013(6)
C3A 0.0264(8) 0.0215(8) 0.0267(8) 0.0069(6) 0.0005(6) 0.0005(6)
C4A 0.0268(8) 0.0304(9) 0.0331(8) 0.0097(7) 0.0005(6) -0.0019(7)
C5A 0.0373(9) 0.0371(10) 0.0321(9) 0.0122(8) 0.0055(7) -0.0067(8)
C6A 0.0450(10) 0.0336(10) 0.0319(9) 0.0161(7) 0.0005(7) -0.0021(8)
C7A 0.0338(9) 0.0318(9) 0.0306(8) 0.0125(7) -0.0028(7) 0.0022(7)
C8A 0.0273(8) 0.0224(8) 0.0262(7) 0.0067(6) 0.0002(6) 0.0009(6)
C9A 0.0220(7) 0.0226(8) 0.0282(8) 0.0082(6) 0.0009(6) 0.0032(6)
C10A 0.0257(8) 0.0213(8) 0.0288(8) 0.0097(6) 0.0002(6) 0.0014(6)
C11A 0.0265(8) 0.0298(9) 0.0328(8) 0.0108(7) 0.0032(6) 0.0057(7)
C12A 0.0342(9) 0.0397(10) 0.0301(8) 0.0104(7) 0.0068(7) 0.0070(8)
C13A 0.0383(9) 0.0404(10) 0.0252(8) 0.0082(7) 0.0004(7) 0.0035(8)
C14A 0.0265(8) 0.0324(9) 0.0315(8) 0.0115(7) -0.0016(6) 0.0014(7)
C15A 0.0238(7) 0.0213(8) 0.0296(8) 0.0103(6) 0.0018(6) 0.0005(6)
C16A 0.0239(8) 0.0267(9) 0.0313(8) 0.0083(7) -0.0010(6) 0.0043(6)
C17A 0.0233(8) 0.0242(8) 0.0298(8) 0.0113(6) 0.0005(6) 0.0007(6)
C18A 0.0205(7) 0.0249(8) 0.0276(8) 0.0098(6) 0.0017(6) 0.0028(6)
C19A 0.0202(7) 0.0249(8) 0.0278(8) 0.0096(6) 0.0017(6) 0.0011(6)
C20A 0.0221(7) 0.0220(8) 0.0316(8) 0.0085(6) 0.0012(6) 0.0009(6)
C21A 0.0346(9) 0.0390(11) 0.0417(10) 0.0118(8) 0.0074(7) -0.0064(8)
C22A 0.0244(8) 0.0283(9) 0.0316(8) 0.0131(7) 0.0020(6) 0.0024(6)
C23A 0.0215(7) 0.0281(9) 0.0269(8) 0.0080(6) 0.0001(6) 0.0058(6)
C24A 0.0224(8) 0.0340(9) 0.0299(8) 0.0081(7) 0.0040(6) 0.0005(7)
C25A 0.0258(8) 0.0297(9) 0.0320(8) 0.0073(7) 0.0017(6) -0.0019(7)
C26A 0.0287(8) 0.0267(9) 0.0272(8) 0.0067(7) 0.0024(6) 0.0052(6)
C27A 0.0280(8) 0.0303(9) 0.0328(8) 0.0121(7) 0.0069(6) 0.0051(7)
C28A 0.0202(7) 0.0357(10) 0.0391(9) 0.0142(7) -0.0016(6) 0.0012(7)
C29A 0.0256(8) 0.0362(10) 0.0417(10) 0.0111(8) -0.0026(7) -0.0023(7)
C30A 0.0312(9) 0.0323(10) 0.0477(10) 0.0135(8) 0.0055(7) 0.0031(7)
C31A 0.0385(10) 0.0404(11) 0.0472(11) 0.0115(9) -0.0008(8) 0.0027(8)
C32A 0.0402(12) 0.0323(18) 0.063(2) 0.0196(16) -0.0108(12) 0.0005(11)
C33A 0.0351(10) 0.0389(11) 0.0422(10) 0.0163(8) -0.0045(8) 0.0022(8)
C31C 0.0385(10) 0.0404(11) 0.0472(11) 0.0115(9) -0.0008(8) 0.0027(8)
C32C 0.0402(12) 0.0323(18) 0.063(2) 0.0196(16) -0.0108(12) 0.0005(11)
C33C 0.0351(10) 0.0389(11) 0.0422(10) 0.0163(8) -0.0045(8) 0.0022(8)
C34A 0.0298(9) 0.0330(10) 0.0480(10) 0.0176(8) -0.0025(7) 0.0078(7)
C35A 0.0274(8) 0.0353(10) 0.0377(9) 0.0155(7) -0.0038(7) 0.0066(7)
O1B 0.0274(6) 0.0442(8) 0.0352(6) 0.0070(6) 0.0006(5) -0.0047(5)
O2B 0.0329(6) 0.0422(7) 0.0290(6) 0.0075(5) 0.0057(5) -0.0044(5)
O3B 0.0663(10) 0.0301(8) 0.0689(10) 0.0080(7) -0.0062(8) 0.0087(7)
O4B 0.0477(8) 0.0455(9) 0.0466(8) -0.0018(6) 0.0085(6) 0.0008(6)
O5B 0.0325(6) 0.0447(8) 0.0304(6) 0.0122(5) 0.0039(5) -0.0064(5)
O6B 0.0681(11) 0.0618(11) 0.0730(11) 0.0401(9) -0.0260(8) -0.0260(8)
O7B 0.0589(9) 0.0443(9) 0.0488(8) 0.0056(7) 0.0037(7) -0.0091(7)
O8B 0.0400(7) 0.0570(9) 0.0476(8) 0.0199(7) 0.0028(6) 0.0192(6)
O9B 0.0229(6) 0.0446(7) 0.0299(6) 0.0083(5) 0.0005(4) -0.0014(5)
N1B 0.0263(7) 0.0291(8) 0.0261(7) 0.0067(6) 0.0013(5) 0.0021(6)
N2B 0.0290(8) 0.0354(9) 0.0487(10) 0.0022(7) -0.0029(7) 0.0010(6)
C1B 0.0239(8) 0.0403(10) 0.0313(8) 0.0081(7) 0.0008(6) 0.0026(7)
C2B 0.0211(7) 0.0308(9) 0.0258(8) 0.0084(6) 0.0006(6) 0.0044(6)
C3B 0.0233(7) 0.0282(9) 0.0212(7) 0.0062(6) -0.0010(5) 0.0031(6)
C4B 0.0300(8) 0.0311(9) 0.0302(8) 0.0096(7) 0.0017(6) 0.0016(7)
C5B 0.0419(10) 0.0264(9) 0.0378(9) 0.0129(7) 0.0014(7) 0.0066(7)
C6B 0.0303(9) 0.0329(10) 0.0407(10) 0.0103(8) 0.0008(7) 0.0118(7)
C7B 0.0236(8) 0.0327(9) 0.0320(8) 0.0075(7) 0.0028(6) 0.0060(7)
C8B 0.0245(8) 0.0259(8) 0.0229(7) 0.0057(6) -0.0004(6) 0.0034(6)
C9B 0.0237(8) 0.0280(9) 0.0254(7) 0.0084(6) -0.0004(6) 0.0015(6)
C10B 0.0272(8) 0.0292(9) 0.0252(7) 0.0097(6) -0.0031(6) 0.0052(6)
C11B 0.0325(9) 0.0309(9) 0.0315(8) 0.0107(7) -0.0038(7) 0.0047(7)
C12B 0.0436(10) 0.0273(9) 0.0341(9) 0.0059(7) -0.0064(7) 0.0076(8)
C13B 0.0410(10) 0.0356(10) 0.0318(9) 0.0075(7) 0.0020(7) 0.0155(8)
C14B 0.0275(8) 0.0370(10) 0.0313(8) 0.0107(7) 0.0012(6) 0.0105(7)
C15B 0.0253(8) 0.0302(9) 0.0259(8) 0.0102(7) -0.0026(6) 0.0082(6)
C16B 0.0293(8) 0.0324(9) 0.0287(8) 0.0102(7) -0.0002(6) -0.0021(7)
C17B 0.0226(8) 0.0369(10) 0.0256(8) 0.0099(7) -0.0021(6) 0.0030(7)
C18B 0.0227(7) 0.0324(9) 0.0277(8) 0.0097(7) -0.0017(6) 0.0065(6)
C19B 0.0275(8) 0.0288(9) 0.0270(8) 0.0105(7) -0.0023(6) 0.0019(6)
C20B 0.0286(8) 0.0332(9) 0.0261(8) 0.0114(7) -0.0016(6) 0.0003(7)
C21B 0.0291(8) 0.0348(10) 0.0305(8) 0.0114(7) 0.0011(6) -0.0001(7)
C22B 0.0190(7) 0.0340(9) 0.0297(8) 0.0091(7) -0.0005(6) -0.0016(6)
C23B 0.0217(7) 0.0299(9) 0.0299(8) 0.0070(7) 0.0009(6) -0.0001(6)
C24B 0.0310(9) 0.0365(10) 0.0329(9) 0.0119(7) -0.0029(7) 0.0018(7)
C25B 0.0305(9) 0.0324(10) 0.0452(10) 0.0141(8) -0.0045(7) 0.0023(7)
C26B 0.0220(8) 0.0298(9) 0.0400(9) 0.0042(7) -0.0012(6) -0.0001(7)
C27B 0.0221(7) 0.0348(10) 0.0299(8) 0.0068(7) 0.0007(6) -0.0011(7)
C28B 0.0377(10) 0.0488(12) 0.0428(10) 0.0154(9) 0.0063(8) -0.0102(9)
C29B 0.0667(15) 0.0683(16) 0.0452(12) 0.0254(11) 0.0030(10) -0.0270(12)
C30B 0.0613(14) 0.0509(14) 0.0549(13) 0.0238(11) -0.0209(11) -0.0204(11)
C31B 0.0680(15) 0.0455(12) 0.0427(11) 0.0185(9) -0.0113(10) -0.0123(11)
C32B 0.0616(14) 0.0476(13) 0.0424(11) 0.0079(9) 0.0016(10) 0.0038(10)
C33B 0.0441(11) 0.0502(13) 0.0388(10) 0.0162(9) 0.0014(8) 0.0120(9)
C34B 0.0254(8) 0.0428(11) 0.0443(10) 0.0085(8) -0.0010(7) 0.0033(8)
C35B 0.0233(8) 0.0361(10) 0.0390(9) 0.0077(8) 0.0048(7) 0.0014(7)

loop_
_atom_type_symbol
_atom_type_description
_atom_type_scat_dispersion_real
_atom_type_scat_dispersion_imag
_atom_type_scat_source
C C 0.0181 0.0091 'International Tables Vol C Tables 4.2.6.8 and 6.1.1.4'
H H 0.0000 0.0000 'International Tables Vol C Tables 4.2.6.8 and 6.1.1.4'
N N 0.0311 0.0180 'International Tables Vol C Tables 4.2.6.8 and 6.1.1.4'
O O 0.0492 0.0322 'International Tables Vol C Tables 4.2.6.8 and 6.1.1.4'

loop_
_geom_angle_atom_site_label_1
_geom_angle_atom_site_label_2
_geom_angle_atom_site_label_3
_geom_angle
_geom_angle_site_symmetry_1
_geom_angle_site_symmetry_3
_geom_angle_publ_flag
C28A O5A C1A 116.93(12) . . ?
C29A O6A C30A 113.60(14) . . ?
C32A O7A C31A 113.5(2) . . ?
C34A O8A C33A 115.91(14) . . ?
C34A O8A C33C 115.91(14) . . ?
C35A O9A C16A 117.54(12) . . ?
C17A N1A C20A 112.83(12) . . ?
C17A N1A C23A 123.46(13) . . ?
C20A N1A C23A 122.24(12) . . ?
O4A N2A O3A 124.10(15) . . ?
O4A N2A C26A 118.04(14) . . ?
O3A N2A C26A 117.86(15) . . ?
C31C O7C C32C 106.8(19) . . ?
O5A C1A C2A 106.16(13) . . ?
O5A C1A H1AA 110.5 . . ?
C2A C1A H1AA 110.5 . . ?
O5A C1A H1AB 110.5 . . ?
C2A C1A H1AB 110.5 . . ?
H1AA C1A H1AB 108.7 . . ?
C3A C2A C1A 113.05(13) . . ?
C3A C2A C15A 108.69(13) . . ?
C1A C2A C15A 112.66(13) . . ?
C3A C2A C18A 106.25(12) . . ?
C1A C2A C18A 113.21(13) . . ?
C15A C2A C18A 102.24(12) . . ?
C4A C3A C8A 119.80(15) . . ?
C4A C3A C2A 125.90(14) . . ?
C8A C3A C2A 114.21(13) . . ?
C5A C4A C3A 120.10(16) . . ?
C5A C4A H4A 119.9 . . ?
C3A C4A H4A 119.9 . . ?
C6A C5A C4A 119.98(16) . . ?
C6A C5A H5A 120.0 . . ?
C4A C5A H5A 120.0 . . ?
C5A C6A C7A 120.47(17) . . ?
C5A C6A H6A 119.8 . . ?
C7A C6A H6A 119.8 . . ?
C6A C7A C8A 119.92(16) . . ?
C6A C7A H7A 120.0 . . ?
C8A C7A H7A 120.0 . . ?
C7A C8A C3A 119.65(15) . . ?
C7A C8A C9A 126.15(14) . . ?
C3A C8A C9A 114.02(14) . . ?
C8A C9A C16A 113.89(13) . . ?
C8A C9A C10A 108.40(12) . . ?
C16A C9A C10A 113.13(13) . . ?
C8A C9A C19A 104.58(12) . . ?
C16A C9A C19A 112.12(12) . . ?
C10A C9A C19A 103.91(12) . . ?
C11A C10A C15A 119.73(14) . . ?
C11A C10A C9A 125.97(14) . . ?
C15A C10A C9A 114.23(13) . . ?
C12A C11A C10A 119.81(15) . . ?
C12A C11A H11A 120.1 . . ?
C10A C11A H11A 120.1 . . ?
C11A C12A C13A 120.32(16) . . ?
C11A C12A H12A 119.8 . . ?
C13A C12A H12A 119.8 . . ?
C12A C13A C14A 120.31(16) . . ?
C12A C13A H13A 119.8 . . ?
C14A C13A H13A 119.8 . . ?
C15A C14A C13A 119.62(15) . . ?
C15A C14A H14A 120.2 . . ?
C13A C14A H14A 120.2 . . ?
C14A C15A C10A 120.20(14) . . ?
C14A C15A C2A 125.63(14) . . ?
C10A C15A C2A 113.97(13) . . ?
O9A C16A C9A 106.64(12) . . ?
O9A C16A H16A 110.4 . . ?
C9A C16A H16A 110.4 . . ?
O9A C16A H16B 110.4 . . ?
C9A C16A H16B 110.4 . . ?
H16A C16A H16B 108.6 . . ?
O1A C17A N1A 124.14(14) . . ?
O1A C17A C18A 127.46(14) . . ?
N1A C17A C18A 108.39(12) . . ?
C17A C18A C19A 104.87(12) . . ?
C17A C18A C2A 114.41(12) . . ?
C19A C18A C2A 109.67(12) . . ?
C17A C18A H18A 109.2 . . ?
C19A C18A H18A 109.2 . . ?
C2A C18A H18A 109.2 . . ?
C20A C19A C18A 104.75(12) . . ?
C20A C19A C9A 112.93(13) . . ?
C18A C19A C9A 111.25(12) . . ?
C20A C19A H19A 109.3 . . ?
C18A C19A H19A 109.3 . . ?
C9A C19A H19A 109.3 . . ?
O2A C20A N1A 123.65(14) . . ?
O2A C20A C19A 127.72(14) . . ?
N1A C20A C19A 108.63(13) . . ?
C22A C21A H21A 109.5 . . ?
C22A C21A H21B 109.5 . . ?
H21A C21A H21B 109.5 . . ?
C22A C21A H21C 109.5 . . ?
H21A C21A H21C 109.5 . . ?
H21B C21A H21C 109.5 . . ?
C23A C22A C27A 117.09(15) . . ?
C23A C22A C21A 121.75(15) . . ?
C27A C22A C21A 121.16(15) . . ?
C24A C23A C22A 122.46(15) . . ?
C24A C23A N1A 116.40(14) . . ?
C22A C23A N1A 121.13(14) . . ?
C25A C24A C23A 119.96(15) . . ?
C25A C24A H24A 120.0 . . ?
C23A C24A H24A 120.0 . . ?
C26A C25A C24A 117.60(15) . . ?
C26A C25A H25A 121.2 . . ?
C24A C25A H25A 121.2 . . ?
C27A C26A C25A 123.34(15) . . ?
C27A C26A N2A 119.43(14) . . ?
C25A C26A N2A 117.23(15) . . ?
C26A C27A C22A 119.46(15) . . ?
C26A C27A H27A 120.3 . . ?
C22A C27A H27A 120.3 . . ?
O5A C28A C29A 106.77(13) . . ?
O5A C28A H28A 110.4 . . ?
C29A C28A H28A 110.4 . . ?
O5A C28A H28B 110.4 . . ?
C29A C28A H28B 110.4 . . ?
H28A C28A H28B 108.6 . . ?
O6A C29A C28A 111.56(14) . . ?
O6A C29A H29A 109.3 . . ?
C28A C29A H29A 109.3 . . ?
O6A C29A H29B 109.3 . . ?
C28A C29A H29B 109.3 . . ?
H29A C29A H29B 108.0 . . ?
O6A C30A C31C 107.96(15) . . ?
O6A C30A C31A 107.96(15) . . ?
O6A C30A H30A 110.1 . . ?
C31A C30A H30A 110.1 . . ?
O6A C30A H30B 110.1 . . ?
C31A C30A H30B 110.1 . . ?
H30A C30A H30B 108.4 . . ?
O7A C31A C30A 108.00(17) . . ?
O7A C31A H31A 110.1 . . ?
C30A C31A H31A 110.1 . . ?
O7A C31A H31B 110.1 . . ?
C30A C31A H31B 110.1 . . ?
H31A C31A H31B 108.4 . . ?
O7A C32A C33A 111.1(2) . . ?
O7A C32A H32A 109.4 . . ?
C33A C32A H32A 109.4 . . ?
O7A C32A H32B 109.4 . . ?
C33A C32A H32B 109.4 . . ?
H32A C32A H32B 108.0 . . ?
O8A C33A C32A 108.22(17) . . ?
O8A C33A H33A 110.1 . . ?
C32A C33A H33A 110.1 . . ?
O8A C33A H33B 110.1 . . ?
C32A C33A H33B 110.1 . . ?
H33A C33A H33B 108.4 . . ?
O7C C31C C30A 109.4(11) . . ?
O7C C31C H31E 109.8 . . ?
C30A C31C H31E 109.8 . . ?
O7C C31C H31F 109.8 . . ?
C30A C31C H31F 109.8 . . ?
H31E C31C H31F 108.2 . . ?
C33C C32C O7C 99.6(18) . . ?
C33C C32C H32E 111.8 . . ?
O7C C32C H32E 111.8 . . ?
C33C C32C H32F 111.8 . . ?
O7C C32C H32F 111.8 . . ?
H32E C32C H32F 109.6 . . ?
O8A C33C C32C 103.3(10) . . ?
O8A C33C H33E 111.1 . . ?
C32C C33C H33E 111.1 . . ?
O8A C33C H33F 111.1 . . ?
C32C C33C H33F 111.1 . . ?
H33E C33C H33F 109.1 . . ?
O8A C34A C35A 113.76(15) . . ?
O8A C34A H34A 108.8 . . ?
C35A C34A H34A 108.8 . . ?
O8A C34A H34B 108.8 . . ?
C35A C34A H34B 108.8 . . ?
H34A C34A H34B 107.7 . . ?
O9A C35A C34A 105.64(14) . . ?
O9A C35A H35A 110.6 . . ?
C34A C35A H35A 110.6 . . ?
O9A C35A H35B 110.6 . . ?
C34A C35A H35B 110.6 . . ?
H35A C35A H35B 108.7 . . ?
C28B O5B C1B 117.16(14) . . ?
C30B O6B C29B 113.83(19) . . ?
C31B O7B C32B 113.54(17) . . ?
C34B O8B C33B 113.33(14) . . ?
C35B O9B C16B 116.20(12) . . ?
C20B N1B C17B 113.13(14) . . ?
C20B N1B C23B 123.21(13) . . ?
C17B N1B C23B 123.43(14) . . ?
O3B N2B O4B 123.98(17) . . ?
O3B N2B C26B 118.23(17) . . ?
O4B N2B C26B 117.79(17) . . ?
O5B C1B C2B 105.39(12) . . ?
O5B C1B H1BA 110.7 . . ?
C2B C1B H1BA 110.7 . . ?
O5B C1B H1BB 110.7 . . ?
C2B C1B H1BB 110.7 . . ?
H1BA C1B H1BB 108.8 . . ?
C1B C2B C15B 113.01(13) . . ?
C1B C2B C3B 112.82(14) . . ?
C15B C2B C3B 109.14(12) . . ?
C1B C2B C18B 113.75(13) . . ?
C15B C2B C18B 103.74(13) . . ?
C3B C2B C18B 103.60(12) . . ?
C4B C3B C8B 120.21(15) . . ?
C4B C3B C2B 125.60(14) . . ?
C8B C3B C2B 113.83(14) . . ?
C3B C4B C5B 119.75(16) . . ?
C3B C4B H4B 120.1 . . ?
C5B C4B H4B 120.1 . . ?
C6B C5B C4B 120.02(17) . . ?
C6B C5B H5B 120.0 . . ?
C4B C5B H5B 120.0 . . ?
C7B C6B C5B 120.57(16) . . ?
C7B C6B H6B 119.7 . . ?
C5B C6B H6B 119.7 . . ?
C6B C7B C8B 119.96(16) . . ?
C6B C7B H7B 120.0 . . ?
C8B C7B H7B 120.0 . . ?
C7B C8B C3B 119.42(15) . . ?
C7B C8B C9B 125.51(15) . . ?
C3B C8B C9B 114.69(13) . . ?
C8B C9B C16B 113.41(13) . . ?
C8B C9B C10B 108.74(13) . . ?
C16B C9B C10B 113.20(14) . . ?
C8B C9B C19B 104.23(13) . . ?
C16B C9B C19B 112.64(13) . . ?
C10B C9B C19B 103.81(12) . . ?
C15B C10B C11B 120.37(15) . . ?
C15B C10B C9B 114.00(14) . . ?
C11B C10B C9B 125.54(15) . . ?
C12B C11B C10B 119.64(17) . . ?
C12B C11B H11B 120.2 . . ?
C10B C11B H11B 120.2 . . ?
C13B C12B C11B 119.98(17) . . ?
C13B C12B H12B 120.0 . . ?
C11B C12B H12B 120.0 . . ?
C14B C13B C12B 120.61(16) . . ?
C14B C13B H13B 119.7 . . ?
C12B C13B H13B 119.7 . . ?
C13B C14B C15B 119.87(17) . . ?
C13B C14B H14B 120.1 . . ?
C15B C14B H14B 120.1 . . ?
C10B C15B C14B 119.51(16) . . ?
C10B C15B C2B 114.85(14) . . ?
C14B C15B C2B 125.51(15) . . ?
O9B C16B C9B 106.23(12) . . ?
O9B C16B H16C 110.5 . . ?
C9B C16B H16C 110.5 . . ?
O9B C16B H16D 110.5 . . ?
C9B C16B H16D 110.5 . . ?
H16C C16B H16D 108.7 . . ?
O1B C17B N1B 123.91(16) . . ?
O1B C17B C18B 127.77(15) . . ?
N1B C17B C18B 108.32(14) . . ?
C17B C18B C19B 105.03(13) . . ?
C17B C18B C2B 111.84(14) . . ?
C19B C18B C2B 110.40(12) . . ?
C17B C18B H18B 109.8 . . ?
C19B C18B H18B 109.8 . . ?
C2B C18B H18B 109.8 . . ?
C20B C19B C18B 104.85(13) . . ?
C20B C19B C9B 112.01(13) . . ?
C18B C19B C9B 110.53(12) . . ?
C20B C19B H19B 109.8 . . ?
C18B C19B H19B 109.8 . . ?
C9B C19B H19B 109.8 . . ?
O2B C20B N1B 123.60(16) . . ?
O2B C20B C19B 127.77(15) . . ?
N1B C20B C19B 108.63(13) . . ?
C22B C21B H21D 109.5 . . ?
C22B C21B H21E 109.5 . . ?
H21D C21B H21E 109.5 . . ?
C22B C21B H21F 109.5 . . ?
H21D C21B H21F 109.5 . . ?
H21E C21B H21F 109.5 . . ?
C27B C22B C23B 116.81(16) . . ?
C27B C22B C21B 120.55(15) . . ?
C23B C22B C21B 122.65(15) . . ?
C24B C23B C22B 122.53(15) . . ?
C24B C23B N1B 118.18(14) . . ?
C22B C23B N1B 119.29(15) . . ?
C23B C24B C25B 120.01(16) . . ?
C23B C24B H24B 120.0 . . ?
C25B C24B H24B 120.0 . . ?
C26B C25B C24B 117.81(17) . . ?
C26B C25B H25B 121.1 . . ?
C24B C25B H25B 121.1 . . ?
C25B C26B C27B 122.78(16) . . ?
C25B C26B N2B 118.68(17) . . ?
C27B C26B N2B 118.52(16) . . ?
C26B C27B C22B 120.01(16) . . ?
C26B C27B H27B 120.0 . . ?
C22B C27B H27B 120.0 . . ?
O5B C28B C29B 106.13(15) . . ?
O5B C28B H28C 110.5 . . ?
C29B C28B H28C 110.5 . . ?
O5B C28B H28D 110.5 . . ?
C29B C28B H28D 110.5 . . ?
H28C C28B H28D 108.7 . . ?
O6B C29B C28B 112.13(18) . . ?
O6B C29B H29C 109.2 . . ?
C28B C29B H29C 109.2 . . ?
O6B C29B H29D 109.2 . . ?
C28B C29B H29D 109.2 . . ?
H29C C29B H29D 107.9 . . ?
O6B C30B C31B 108.4(2) . . ?
O6B C30B H30C 110.0 . . ?
C31B C30B H30C 110.0 . . ?
O6B C30B H30D 110.0 . . ?
C31B C30B H30D 110.0 . . ?
H30C C30B H30D 108.4 . . ?
O7B C31B C30B 107.89(19) . . ?
O7B C31B H31C 110.1 . . ?
C30B C31B H31C 110.1 . . ?
O7B C31B H31D 110.1 . . ?
C30B C31B H31D 110.1 . . ?
H31C C31B H31D 108.4 . . ?
O7B C32B C33B 106.59(18) . . ?
O7B C32B H32C 110.4 . . ?
C33B C32B H32C 110.4 . . ?
O7B C32B H32D 110.4 . . ?
C33B C32B H32D 110.4 . . ?
H32C C32B H32D 108.6 . . ?
O8B C33B C32B 109.20(17) . . ?
O8B C33B H33C 109.8 . . ?
C32B C33B H33C 109.8 . . ?
O8B C33B H33D 109.8 . . ?
C32B C33B H33D 109.8 . . ?
H33C C33B H33D 108.3 . . ?
O8B C34B C35B 113.41(16) . . ?
O8B C34B H34C 108.9 . . ?
C35B C34B H34C 108.9 . . ?
O8B C34B H34D 108.9 . . ?
C35B C34B H34D 108.9 . . ?
H34C C34B H34D 107.7 . . ?
O9B C35B C34B 107.32(13) . . ?
O9B C35B H35C 110.3 . . ?
C34B C35B H35C 110.3 . . ?
O9B C35B H35D 110.3 . . ?
C34B C35B H35D 110.3 . . ?
H35C C35B H35D 108.5 . . ?

loop_
_geom_bond_atom_site_label_1
_geom_bond_atom_site_label_2
_geom_bond_distance
_geom_bond_site_symmetry_2
_geom_bond_publ_flag
O1A C17A 1.2088(19) . ?
O2A C20A 1.2076(19) . ?
O3A N2A 1.2215(19) . ?
O4A N2A 1.221(2) . ?
O5A C28A 1.4161(19) . ?
O5A C1A 1.4209(19) . ?
O6A C29A 1.426(2) . ?
O6A C30A 1.427(2) . ?
O7A C32A 1.427(3) . ?
O7A C31A 1.435(3) . ?
O8A C34A 1.418(2) . ?
O8A C33A 1.430(2) . ?
O8A C33C 1.430(2) . ?
O9A C35A 1.414(2) . ?
O9A C16A 1.418(2) . ?
N1A C17A 1.397(2) . ?
N1A C20A 1.400(2) . ?
N1A C23A 1.436(2) . ?
N2A C26A 1.471(2) . ?
O7C C31C 1.24(2) . ?
O7C C32C 1.49(3) . ?
C1A C2A 1.526(2) . ?
C1A H1AA 0.9900 . ?
C1A H1AB 0.9900 . ?
C2A C3A 1.525(2) . ?
C2A C15A 1.535(2) . ?
C2A C18A 1.572(2) . ?
C3A C4A 1.388(2) . ?
C3A C8A 1.401(2) . ?
C4A C5A 1.387(2) . ?
C4A H4A 0.9500 . ?
C5A C6A 1.384(3) . ?
C5A H5A 0.9500 . ?
C6A C7A 1.385(2) . ?
C6A H6A 0.9500 . ?
C7A C8A 1.391(2) . ?
C7A H7A 0.9500 . ?
C8A C9A 1.526(2) . ?
C9A C16A 1.526(2) . ?
C9A C10A 1.527(2) . ?
C9A C19A 1.565(2) . ?
C10A C11A 1.396(2) . ?
C10A C15A 1.398(2) . ?
C11A C12A 1.385(2) . ?
C11A H11A 0.9500 . ?
C12A C13A 1.386(3) . ?
C12A H12A 0.9500 . ?
C13A C14A 1.394(2) . ?
C13A H13A 0.9500 . ?
C14A C15A 1.386(2) . ?
C14A H14A 0.9500 . ?
C16A H16A 0.9900 . ?
C16A H16B 0.9900 . ?
C17A C18A 1.516(2) . ?
C18A C19A 1.548(2) . ?
C18A H18A 1.0000 . ?
C19A C20A 1.513(2) . ?
C19A H19A 1.0000 . ?
C21A C22A 1.502(2) . ?
C21A H21A 0.9800 . ?
C21A H21B 0.9800 . ?
C21A H21C 0.9800 . ?
C22A C23A 1.394(2) . ?
C22A C27A 1.398(2) . ?
C23A C24A 1.385(2) . ?
C24A C25A 1.380(2) . ?
C24A H24A 0.9500 . ?
C25A C26A 1.378(2) . ?
C25A H25A 0.9500 . ?
C26A C27A 1.376(2) . ?
C27A H27A 0.9500 . ?
C28A C29A 1.504(3) . ?
C28A H28A 0.9900 . ?
C28A H28B 0.9900 . ?
C29A H29A 0.9900 . ?
C29A H29B 0.9900 . ?
C30A C31C 1.507(3) . ?
C30A C31A 1.507(3) . ?
C30A H30A 0.9900 . ?
C30A H30B 0.9900 . ?
C31A H31A 0.9900 . ?
C31A H31B 0.9900 . ?
C32A C33A 1.514(3) . ?
C32A H32A 0.9900 . ?
C32A H32B 0.9900 . ?
C33A H33A 0.9900 . ?
C33A H33B 0.9900 . ?
C31C H31E 0.9900 . ?
C31C H31F 0.9900 . ?
C32C C33C 1.44(2) . ?
C32C H32E 0.9900 . ?
C32C H32F 0.9900 . ?
C33C H33E 0.9900 . ?
C33C H33F 0.9900 . ?
C34A C35A 1.507(3) . ?
C34A H34A 0.9900 . ?
C34A H34B 0.9900 . ?
C35A H35A 0.9900 . ?
C35A H35B 0.9900 . ?
O1B C17B 1.203(2) . ?
O2B C20B 1.211(2) . ?
O3B N2B 1.222(2) . ?
O4B N2B 1.227(2) . ?
O5B C28B 1.412(2) . ?
O5B C1B 1.422(2) . ?
O6B C30B 1.421(3) . ?
O6B C29B 1.424(3) . ?
O7B C31B 1.411(3) . ?
O7B C32B 1.422(3) . ?
O8B C34B 1.413(3) . ?
O8B C33B 1.438(2) . ?
O9B C35B 1.4149(19) . ?
O9B C16B 1.4183(19) . ?
N1B C20B 1.393(2) . ?
N1B C17B 1.400(2) . ?
N1B C23B 1.435(2) . ?
N2B C26B 1.474(2) . ?
C1B C2B 1.525(2) . ?
C1B H1BA 0.9900 . ?
C1B H1BB 0.9900 . ?
C2B C15B 1.527(2) . ?
C2B C3B 1.529(2) . ?
C2B C18B 1.574(2) . ?
C3B C4B 1.384(2) . ?
C3B C8B 1.400(2) . ?
C4B C5B 1.390(2) . ?
C4B H4B 0.9500 . ?
C5B C6B 1.384(3) . ?
C5B H5B 0.9500 . ?
C6B C7B 1.379(3) . ?
C6B H6B 0.9500 . ?
C7B C8B 1.392(2) . ?
C7B H7B 0.9500 . ?
C8B C9B 1.519(2) . ?
C9B C16B 1.523(2) . ?
C9B C10B 1.527(2) . ?
C9B C19B 1.577(2) . ?
C10B C15B 1.390(2) . ?
C10B C11B 1.392(2) . ?
C11B C12B 1.389(2) . ?
C11B H11B 0.9500 . ?
C12B C13B 1.383(3) . ?
C12B H12B 0.9500 . ?
C13B C14B 1.382(3) . ?
C13B H13B 0.9500 . ?
C14B C15B 1.395(2) . ?
C14B H14B 0.9500 . ?
C16B H16C 0.9900 . ?
C16B H16D 0.9900 . ?
C17B C18B 1.511(2) . ?
C18B C19B 1.552(2) . ?
C18B H18B 1.0000 . ?
C19B C20B 1.511(2) . ?
C19B H19B 1.0000 . ?
C21B C22B 1.497(3) . ?
C21B H21D 0.9800 . ?
C21B H21E 0.9800 . ?
C21B H21F 0.9800 . ?
C22B C27B 1.397(2) . ?
C22B C23B 1.400(2) . ?
C23B C24B 1.383(3) . ?
C24B C25B 1.384(3) . ?
C24B H24B 0.9500 . ?
C25B C26B 1.380(3) . ?
C25B H25B 0.9500 . ?
C26B C27B 1.382(3) . ?
C27B H27B 0.9500 . ?
C28B C29B 1.515(3) . ?
C28B H28C 0.9900 . ?
C28B H28D 0.9900 . ?
C29B H29C 0.9900 . ?
C29B H29D 0.9900 . ?
C30B C31B 1.499(3) . ?
C30B H30C 0.9900 . ?
C30B H30D 0.9900 . ?
C31B H31C 0.9900 . ?
C31B H31D 0.9900 . ?
C32B C33B 1.485(3) . ?
C32B H32C 0.9900 . ?
C32B H32D 0.9900 . ?
C33B H33C 0.9900 . ?
C33B H33D 0.9900 . ?
C34B C35B 1.498(3) . ?
C34B H34C 0.9900 . ?
C34B H34D 0.9900 . ?
C35B H35C 0.9900 . ?
C35B H35D 0.9900 . ?

loop_
_geom_torsion_atom_site_label_1
_geom_torsion_atom_site_label_2
_geom_torsion_atom_site_label_3
_geom_torsion_atom_site_label_4
_geom_torsion
_geom_torsion_site_symmetry_1
_geom_torsion_site_symmetry_2
_geom_torsion_site_symmetry_3
_geom_torsion_site_symmetry_4
_geom_torsion_publ_flag
C28A O5A C1A C2A -145.23(14) . . . . ?
O5A C1A C2A C3A 66.50(16) . . . . ?
O5A C1A C2A C15A -57.21(17) . . . . ?
O5A C1A C2A C18A -172.61(12) . . . . ?
C1A C2A C3A C4A 8.6(2) . . . . ?
C15A C2A C3A C4A 134.43(16) . . . . ?
C18A C2A C3A C4A -116.20(17) . . . . ?
C1A C2A C3A C8A -174.96(13) . . . . ?
C15A C2A C3A C8A -49.10(17) . . . . ?
C18A C2A C3A C8A 60.27(16) . . . . ?
C8A C3A C4A C5A 2.0(2) . . . . ?
C2A C3A C4A C5A 178.33(15) . . . . ?
C3A C4A C5A C6A 0.2(3) . . . . ?
C4A C5A C6A C7A -2.0(3) . . . . ?
C5A C6A C7A C8A 1.7(3) . . . . ?
C6A C7A C8A C3A 0.5(2) . . . . ?
C6A C7A C8A C9A -174.38(16) . . . . ?
C4A C3A C8A C7A -2.4(2) . . . . ?
C2A C3A C8A C7A -179.07(14) . . . . ?
C4A C3A C8A C9A 173.11(14) . . . . ?
C2A C3A C8A C9A -3.59(19) . . . . ?
C7A C8A C9A C16A -4.1(2) . . . . ?
C3A C8A C9A C16A -179.28(13) . . . . ?
C7A C8A C9A C10A -131.02(17) . . . . ?
C3A C8A C9A C10A 53.84(17) . . . . ?
C7A C8A C9A C19A 118.60(17) . . . . ?
C3A C8A C9A C19A -56.54(16) . . . . ?
C8A C9A C10A C11A 132.84(16) . . . . ?
C16A C9A C10A C11A 5.5(2) . . . . ?
C19A C9A C10A C11A -116.33(17) . . . . ?
C8A C9A C10A C15A -50.38(18) . . . . ?
C16A C9A C10A C15A -177.70(14) . . . . ?
C19A C9A C10A C15A 60.45(16) . . . . ?
C15A C10A C11A C12A 1.1(3) . . . . ?
C9A C10A C11A C12A 177.73(16) . . . . ?
C10A C11A C12A C13A -0.5(3) . . . . ?
C11A C12A C13A C14A -0.8(3) . . . . ?
C12A C13A C14A C15A 1.4(3) . . . . ?
C13A C14A C15A C10A -0.7(3) . . . . ?
C13A C14A C15A C2A -175.33(16) . . . . ?
C11A C10A C15A C14A -0.5(2) . . . . ?
C9A C10A C15A C14A -177.50(15) . . . . ?
C11A C10A C15A C2A 174.69(14) . . . . ?
C9A C10A C15A C2A -2.3(2) . . . . ?
C3A C2A C15A C14A -132.60(16) . . . . ?
C1A C2A C15A C14A -6.5(2) . . . . ?
C18A C2A C15A C14A 115.33(17) . . . . ?
C3A C2A C15A C10A 52.51(17) . . . . ?
C1A C2A C15A C10A 178.60(14) . . . . ?
C18A C2A C15A C10A -59.56(16) . . . . ?
C35A O9A C16A C9A 147.36(14) . . . . ?
C8A C9A C16A O9A -70.21(16) . . . . ?
C10A C9A C16A O9A 54.16(17) . . . . ?
C19A C9A C16A O9A 171.28(12) . . . . ?
C20A N1A C17A O1A 175.05(15) . . . . ?
C23A N1A C17A O1A 8.6(2) . . . . ?
C20A N1A C17A C18A -3.68(18) . . . . ?
C23A N1A C17A C18A -170.11(13) . . . . ?
O1A C17A C18A C19A -171.89(16) . . . . ?
N1A C17A C18A C19A 6.79(16) . . . . ?
O1A C17A C18A C2A 67.9(2) . . . . ?
N1A C17A C18A C2A -113.40(14) . . . . ?
C3A C2A C18A C17A 65.40(16) . . . . ?
C1A C2A C18A C17A -59.27(17) . . . . ?
C15A C2A C18A C17A 179.27(13) . . . . ?
C3A C2A C18A C19A -52.09(15) . . . . ?
C1A C2A C18A C19A -176.75(13) . . . . ?
C15A C2A C18A C19A 61.79(15) . . . . ?
C17A C18A C19A C20A -7.20(16) . . . . ?
C2A C18A C19A C20A 116.09(13) . . . . ?
C17A C18A C19A C9A -129.52(13) . . . . ?
C2A C18A C19A C9A -6.23(17) . . . . ?
C8A C9A C19A C20A -57.21(15) . . . . ?
C16A C9A C19A C20A 66.68(16) . . . . ?
C10A C9A C19A C20A -170.81(12) . . . . ?
C8A C9A C19A C18A 60.25(15) . . . . ?
C16A C9A C19A C18A -175.86(13) . . . . ?
C10A C9A C19A C18A -53.35(15) . . . . ?
C17A N1A C20A O2A 179.57(15) . . . . ?
C23A N1A C20A O2A -13.8(2) . . . . ?
C17A N1A C20A C19A -1.19(18) . . . . ?
C23A N1A C20A C19A 165.43(13) . . . . ?
C18A C19A C20A O2A -175.44(16) . . . . ?
C9A C19A C20A O2A -54.2(2) . . . . ?
C18A C19A C20A N1A 5.36(17) . . . . ?
C9A C19A C20A N1A 126.58(14) . . . . ?
C27A C22A C23A C24A -2.0(2) . . . . ?
C21A C22A C23A C24A 178.24(17) . . . . ?
C27A C22A C23A N1A 176.78(14) . . . . ?
C21A C22A C23A N1A -3.0(2) . . . . ?
C17A N1A C23A C24A 108.42(17) . . . . ?
C20A N1A C23A C24A -56.8(2) . . . . ?
C17A N1A C23A C22A -70.4(2) . . . . ?
C20A N1A C23A C22A 124.39(17) . . . . ?
C22A C23A C24A C25A 3.2(3) . . . . ?
N1A C23A C24A C25A -175.61(15) . . . . ?
C23A C24A C25A C26A -1.5(3) . . . . ?
C24A C25A C26A C27A -1.3(3) . . . . ?
C24A C25A C26A N2A 178.05(15) . . . . ?
O4A N2A C26A C27A 153.70(17) . . . . ?
O3A N2A C26A C27A -27.0(2) . . . . ?
O4A N2A C26A C25A -25.7(2) . . . . ?
O3A N2A C26A C25A 153.63(17) . . . . ?
C25A C26A C27A C22A 2.5(3) . . . . ?
N2A C26A C27A C22A -176.85(15) . . . . ?
C23A C22A C27A C26A -0.8(2) . . . . ?
C21A C22A C27A C26A 178.96(16) . . . . ?
C1A O5A C28A C29A 171.98(14) . . . . ?
C30A O6A C29A C28A 100.01(17) . . . . ?
O5A C28A C29A O6A -62.47(18) . . . . ?
C29A O6A C30A C31C -164.22(15) . . . . ?
C29A O6A C30A C31A -164.22(15) . . . . ?
C32A O7A C31A C30A -165.83(19) . . . . ?
O6A C30A C31A O7A -165.9(2) . . . . ?
C31A O7A C32A C33A 93.9(4) . . . . ?
C34A O8A C33A C32A -159.0(2) . . . . ?
O7A C32A C33A O8A -170.4(2) . . . . ?
C32C O7C C31C C30A -169.4(11) . . . . ?
O6A C30A C31C O7C 174.8(12) . . . . ?
C31C O7C C32C C33C 142(2) . . . . ?
C34A O8A C33C C32C 176.4(14) . . . . ?
O7C C32C C33C O8A -179.9(11) . . . . ?
C33A O8A C34A C35A -86.09(19) . . . . ?
C33C O8A C34A C35A -86.09(19) . . . . ?
C16A O9A C35A C34A -170.63(14) . . . . ?
O8A C34A C35A O9A 64.54(19) . . . . ?
C28B O5B C1B C2B -152.69(16) . . . . ?
O5B C1B C2B C15B -56.85(17) . . . . ?
O5B C1B C2B C3B 67.57(17) . . . . ?
O5B C1B C2B C18B -174.80(13) . . . . ?
C1B C2B C3B C4B 11.7(2) . . . . ?
C15B C2B C3B C4B 138.20(16) . . . . ?
C18B C2B C3B C4B -111.76(17) . . . . ?
C1B C2B C3B C8B -175.14(13) . . . . ?
C15B C2B C3B C8B -48.63(17) . . . . ?
C18B C2B C3B C8B 61.40(16) . . . . ?
C8B C3B C4B C5B 0.7(2) . . . . ?
C2B C3B C4B C5B 173.44(15) . . . . ?
C3B C4B C5B C6B 1.6(3) . . . . ?
C4B C5B C6B C7B -2.0(3) . . . . ?
C5B C6B C7B C8B 0.3(3) . . . . ?
C6B C7B C8B C3B 1.9(2) . . . . ?
C6B C7B C8B C9B -170.60(15) . . . . ?
C4B C3B C8B C7B -2.4(2) . . . . ?
C2B C3B C8B C7B -175.99(14) . . . . ?
C4B C3B C8B C9B 170.90(14) . . . . ?
C2B C3B C8B C9B -2.67(18) . . . . ?
C7B C8B C9B C16B -7.7(2) . . . . ?
C3B C8B C9B C16B 179.50(13) . . . . ?
C7B C8B C9B C10B -134.55(16) . . . . ?
C3B C8B C9B C10B 52.60(17) . . . . ?
C7B C8B C9B C19B 115.20(16) . . . . ?
C3B C8B C9B C19B -57.64(16) . . . . ?
C8B C9B C10B C15B -50.47(17) . . . . ?
C16B C9B C10B C15B -177.48(14) . . . . ?
C19B C9B C10B C15B 60.07(17) . . . . ?
C8B C9B C10B C11B 132.80(16) . . . . ?
C16B C9B C10B C11B 5.8(2) . . . . ?
C19B C9B C10B C11B -116.67(17) . . . . ?
C15B C10B C11B C12B -0.8(2) . . . . ?
C9B C10B C11B C12B 175.70(15) . . . . ?
C10B C11B C12B C13B 1.2(3) . . . . ?
C11B C12B C13B C14B -0.6(3) . . . . ?
C12B C13B C14B C15B -0.5(3) . . . . ?
C11B C10B C15B C14B -0.2(2) . . . . ?
C9B C10B C15B C14B -177.15(14) . . . . ?
C11B C10B C15B C2B 175.98(14) . . . . ?
C9B C10B C15B C2B -0.94(19) . . . . ?
C13B C14B C15B C10B 0.9(2) . . . . ?
C13B C14B C15B C2B -174.87(15) . . . . ?
C1B C2B C15B C10B 177.31(14) . . . . ?
C3B C2B C15B C10B 50.91(17) . . . . ?
C18B C2B C15B C10B -59.03(16) . . . . ?
C1B C2B C15B C14B -6.7(2) . . . . ?
C3B C2B C15B C14B -133.14(16) . . . . ?
C18B C2B C15B C14B 116.91(16) . . . . ?
C35B O9B C16B C9B 158.43(14) . . . . ?
C8B C9B C16B O9B -67.75(17) . . . . ?
C10B C9B C16B O9B 56.76(17) . . . . ?
C19B C9B C16B O9B 174.16(13) . . . . ?
C20B N1B C17B O1B -177.80(16) . . . . ?
C23B N1B C17B O1B -3.1(2) . . . . ?
C20B N1B C17B C18B 1.84(18) . . . . ?
C23B N1B C17B C18B 176.57(14) . . . . ?
O1B C17B C18B C19B 178.95(16) . . . . ?
N1B C17B C18B C19B -0.67(16) . . . . ?
O1B C17B C18B C2B 59.2(2) . . . . ?
N1B C17B C18B C2B -120.44(14) . . . . ?
C1B C2B C18B C17B -63.11(18) . . . . ?
C15B C2B C18B C17B 173.71(12) . . . . ?
C3B C2B C18B C17B 59.73(16) . . . . ?
C1B C2B C18B C19B -179.67(14) . . . . ?
C15B C2B C18B C19B 57.15(16) . . . . ?
C3B C2B C18B C19B -56.83(16) . . . . ?
C17B C18B C19B C20B -0.58(16) . . . . ?
C2B C18B C19B C20B 120.15(14) . . . . ?
C17B C18B C19B C9B -121.46(14) . . . . ?
C2B C18B C19B C9B -0.74(18) . . . . ?
C8B C9B C19B C20B -59.37(16) . . . . ?
C16B C9B C19B C20B 63.99(18) . . . . ?
C10B C9B C19B C20B -173.18(13) . . . . ?
C8B C9B C19B C18B 57.15(16) . . . . ?
C16B C9B C19B C18B -179.48(14) . . . . ?
C10B C9B C19B C18B -56.65(17) . . . . ?
C17B N1B C20B O2B 177.67(16) . . . . ?
C23B N1B C20B O2B 2.9(3) . . . . ?
C17B N1B C20B C19B -2.23(18) . . . . ?
C23B N1B C20B C19B -176.98(14) . . . . ?
C18B C19B C20B O2B -178.25(16) . . . . ?
C9B C19B C20B O2B -58.3(2) . . . . ?
C18B C19B C20B N1B 1.65(17) . . . . ?
C9B C19B C20B N1B 121.55(14) . . . . ?
C27B C22B C23B C24B -2.6(2) . . . . ?
C21B C22B C23B C24B 177.90(15) . . . . ?
C27B C22B C23B N1B 176.62(14) . . . . ?
C21B C22B C23B N1B -2.9(2) . . . . ?
C20B N1B C23B C24B 107.94(18) . . . . ?
C17B N1B C23B C24B -66.3(2) . . . . ?
C20B N1B C23B C22B -71.3(2) . . . . ?
C17B N1B C23B C22B 114.51(17) . . . . ?
C22B C23B C24B C25B 1.0(3) . . . . ?
N1B C23B C24B C25B -178.15(15) . . . . ?
C23B C24B C25B C26B 1.4(2) . . . . ?
C24B C25B C26B C27B -2.2(3) . . . . ?
C24B C25B C26B N2B 176.31(15) . . . . ?
O3B N2B C26B C25B 13.7(2) . . . . ?
O4B N2B C26B C25B -165.80(16) . . . . ?
O3B N2B C26B C27B -167.69(16) . . . . ?
O4B N2B C26B C27B 12.8(2) . . . . ?
C25B C26B C27B C22B 0.7(2) . . . . ?
N2B C26B C27B C22B -177.87(14) . . . . ?
C23B C22B C27B C26B 1.7(2) . . . . ?
C21B C22B C27B C26B -178.75(14) . . . . ?
C1B O5B C28B C29B 171.75(17) . . . . ?
C30B O6B C29B C28B 97.2(2) . . . . ?
O5B C28B C29B O6B -60.8(2) . . . . ?
C29B O6B C30B C31B -163.49(17) . . . . ?
C32B O7B C31B C30B -167.25(17) . . . . ?
O6B C30B C31B O7B 176.68(16) . . . . ?
C31B O7B C32B C33B 158.16(17) . . . . ?
C34B O8B C33B C32B 157.41(16) . . . . ?
O7B C32B C33B O8B -171.84(15) . . . . ?
C33B O8B C34B C35B -92.32(18) . . . . ?
C16B O9B C35B C34B -177.70(15) . . . . ?
O8B C34B C35B O9B 62.5(2) . . . . ?
